data_1570473
loop_
_publ_author_name
'Zhou, Tong'
'Guo, Yu-Ting'
'Yang, Chun'
'Meng, Xian-Bin'
'Du, Fu-Sheng'
'Li, Zi-Chen'

_publ_section_title
;
 High-Tg PLA copolymers via base-catalyzed transesterification of PLA with
 2,5,7-trioxabicyclo[2.2.2]octan-6-one
;
_journal_issue 3
_journal_name_full 'Polymer Chemistry'
_journal_page_first 156
_journal_page_last 165
_journal_paper_doi 10.1039/D3PY01250F
_journal_volume 15
_journal_year 2024
_chemical_formula_moiety 'C12 H14 O5'
_chemical_formula_sum 'C12 H14 O5'
_chemical_formula_weight 238.23
_space_group_crystal_system monoclinic
_space_group_IT_number 14
_space_group_name_Hall '-P 2ybc'
_space_group_name_H-M_alt 'P 1 21/c 1'
_atom_sites_solution_hydrogens geom
_atom_sites_solution_primary dual
_audit_creation_date 2021-03-12
_audit_creation_method
;
Olex2 1.3
(compiled 2020.11.12 svn.r5f609507 for OlexSys, GUI svn.r6272)
;
_audit_update_record
;
2022-10-31 deposited with the CCDC.	2023-11-23 downloaded from the CCDC.
;
_cell_angle_alpha 90
_cell_angle_beta 105.8010(10)
_cell_angle_gamma 90
_cell_formula_units_Z 4
_cell_length_a 11.18050(10)
_cell_length_b 9.24640(10)
_cell_length_c 11.14820(10)
_cell_measurement_reflns_used 12736
_cell_measurement_temperature 169.99(10)
_cell_measurement_theta_max 75.0360
_cell_measurement_theta_min 4.0890
_cell_volume 1108.945(19)
_computing_cell_refinement 'CrysAlisPro 1.171.40.67a (Rigaku OD, 2019)'
_computing_data_collection 'CrysAlisPro 1.171.40.67a (Rigaku OD, 2019)'
_computing_data_reduction 'CrysAlisPro 1.171.40.67a (Rigaku OD, 2019)'
_computing_molecular_graphics 'Olex2 1.3 (Dolomanov et al., 2009)'
_computing_publication_material 'Olex2 1.3 (Dolomanov et al., 2009)'
_computing_structure_refinement 'SHELXL 2018/3 (Sheldrick, 2015)'
_computing_structure_solution 'SHELXT 2018/2 (Sheldrick, 2018)'
_diffrn_ambient_environment N~2~
_diffrn_ambient_temperature 169.99(10)
_diffrn_detector 'Hybrid Pixel Array Detector'
_diffrn_detector_area_resol_mean 10.0000
_diffrn_detector_type HyPix
_diffrn_measured_fraction_theta_full 1.000
_diffrn_measured_fraction_theta_max 0.964
_diffrn_measurement_details
;
List of Runs (angles in degrees, time in seconds):

  # Type    Start    End  Width  t~exp~   \w     \q     \k     \f   Frames
#--------------------------------------------------------------------------
  1  \w    -97.00 -36.00   0.50    0.05    --  -47.32 -40.00-159.00  122
  2  \w    -40.00  22.00   0.50    0.05    --  -47.32  40.00  -6.00  124
  3  \w     36.00 120.00   0.50    0.05    --   47.32  40.00  -6.00  168
  4  \w    -19.00  34.00   0.50    0.05    --   47.32 -40.00-159.00  106
  5  \w   -151.00-126.00   0.50    0.15    --  -99.00 -40.00-159.00   50
  6  \w     90.00 158.00   0.50    0.15    --  103.25  40.00  -6.00  136
  7  \w    -23.00  20.00   0.50    0.05    --  -47.32  19.00 150.00   86
  8  \w    -71.00 -25.00   0.50    0.05    --  -47.32 -77.00  60.00   92
  9  \w     59.00  86.00   0.50    0.05    --   47.32  38.00  60.00   54
 10  \w     27.00  77.00   0.50    0.05    --   47.32  77.00  60.00  100
 11  \w   -121.00 -85.00   0.50    0.15    --  -99.00 -94.00 -60.00   72
 12  \w   -167.00-136.00   0.50    0.15    --  -99.00 -30.00 150.00   62
 13  \w   -104.00 -79.00   0.50    0.15    --  -99.00 -71.00 109.87   50
 14  \w    -62.00 -28.00   0.50    0.15    --  -99.00  61.00 120.00   68
 15  \w   -118.00 -86.00   0.50    0.15    --  -99.00 -46.00 138.90   64
 16  \w   -168.00-139.00   0.50    0.15    --  -99.00 -67.00 122.82   58
 17  \w   -128.00 -82.00   0.50    0.15    --  -99.00 -67.00 122.82   92
 18  \w    -60.00 -30.00   0.50    0.15    --  -99.00  61.00 150.00   60
 19  \w   -158.00 -82.00   0.50    0.15    --  -99.00 -65.00  55.12  152
 20  \w   -119.00 -94.00   0.50    0.15    --  -99.00 -30.00 150.00   50
 21  \w   -105.00 -79.00   0.50    0.15    --  -99.00 -69.00  92.22   52
 22  \w   -110.00 -80.00   0.50    0.15    --  -99.00 -68.00  81.05   60
 23  \w   -159.00-127.00   0.50    0.15    --  -99.00 -94.00 -60.00   64
 24  \w   -162.00-121.00   0.50    0.15    --  -99.00 -48.00  94.94   82
 25  \w   -142.00 -83.00   0.50    0.15    --  -99.00 -61.00  60.00  118
 26  \w   -107.00 -81.00   0.50    0.15    --  -99.00 -73.00 101.88   52
 27  \w   -157.00-131.00   0.50    0.15    --  -99.00 -30.00 -90.00   52
 28  \w    -65.00 -27.00   0.50    0.15    --  -99.00  61.00  30.00   76
 29  \w   -160.00-122.00   0.50    0.15    --  -99.00 -77.00 150.00   76
 30  \w   -103.00 -77.00   0.50    0.15    --  -99.00 -77.00 150.00   52
 31  \w    -66.00 -33.00   0.50    0.15    --  -99.00  61.00   0.00   66
 32  \w   -132.00 -86.00   0.50    0.15    --  -99.00 -45.00 120.00   92
 33  \w   -102.00 -76.00   0.50    0.15    --  -99.00 -77.00  85.35   52
 34  \w   -164.00 -85.00   0.50    0.15    --  -99.00 -48.00  86.00  158
 35  \w   -166.00 -76.00   0.50    0.15    --  -99.00 -76.00 -55.27  180
 36  \w   -105.00 -80.00   0.50    0.15    --  -99.00 -68.00 130.38   50
 37  \w    -63.00 -36.00   0.50    0.15    --  -99.00  61.00-150.00   54
 38  \w    -61.00 -29.00   0.50    0.15    --  -99.00  61.00-180.00   64
 39  \w    -67.00 -27.00   0.50    0.15    --  -99.00  61.00-120.00   80
 40  \w   -116.00 -86.00   0.50    0.15    --  -99.00 -48.00  94.94   60
 41  \w   -107.00 -81.00   0.50    0.15    --  -99.00 -66.00 114.45   52
 42  \w     48.00 104.00   0.50    0.15    --  103.25 -94.00  60.00  112
 43  \w     44.00  74.00   0.50    0.15    --  103.25 -61.00 150.00   60
 44  \w     31.00  75.00   0.50    0.15    --  103.25 -61.00-150.00   88
 45  \w    140.00 166.00   0.50    0.15    --  103.25 125.00-120.00   52
 46  \w     80.00 124.00   0.50    0.15    --  103.25 125.00-120.00   88
 47  \w     31.00  65.00   0.50    0.15    --  103.25 -61.00 -90.00   68
;
_diffrn_measurement_device 'four-circle diffractometer'
_diffrn_measurement_device_type 'XtaLAB Synergy R, HyPix'
_diffrn_measurement_method '\w scans'
_diffrn_orient_matrix_type 'CrysAlisPro convention (1999,Acta A55,543-557)'
_diffrn_orient_matrix_UB_11 -0.0307742000
_diffrn_orient_matrix_UB_12 0.0110427000
_diffrn_orient_matrix_UB_13 -0.1430630000
_diffrn_orient_matrix_UB_21 0.1194605000
_diffrn_orient_matrix_UB_22 -0.0844175000
_diffrn_orient_matrix_UB_23 0.0024424000
_diffrn_orient_matrix_UB_31 -0.0727056000
_diffrn_orient_matrix_UB_32 -0.1432214000
_diffrn_orient_matrix_UB_33 -0.0125016000
_diffrn_radiation_monochromator mirror
_diffrn_radiation_probe x-ray
_diffrn_radiation_type 'Cu K\a'
_diffrn_radiation_wavelength 1.54184
_diffrn_reflns_av_R_equivalents 0.0160
_diffrn_reflns_av_unetI/netI 0.0089
_diffrn_reflns_Laue_measured_fraction_full 1.000
_diffrn_reflns_Laue_measured_fraction_max 0.964
_diffrn_reflns_limit_h_max 13
_diffrn_reflns_limit_h_min -13
_diffrn_reflns_limit_k_max 11
_diffrn_reflns_limit_k_min -11
_diffrn_reflns_limit_l_max 13
_diffrn_reflns_limit_l_min -13
_diffrn_reflns_number 14573
_diffrn_reflns_point_group_measured_fraction_full 1.000
_diffrn_reflns_point_group_measured_fraction_max 0.964
_diffrn_reflns_theta_full 67.684
_diffrn_reflns_theta_max 75.201
_diffrn_reflns_theta_min 4.109
_diffrn_source 'Rotating-anode X-ray tube'
_diffrn_source_type 'PhotonJet R (Cu) X-ray Source'
_exptl_absorpt_coefficient_mu 0.941
_exptl_absorpt_correction_T_max 1.00000
_exptl_absorpt_correction_T_min 0.80730
_exptl_absorpt_correction_type multi-scan
_exptl_absorpt_process_details
;
CrysAlisPro 1.171.40.67a (Rigaku Oxford Diffraction, 2019)
Empirical absorption correction using spherical harmonics,
 implemented in SCALE3 ABSPACK scaling algorithm.
;
_exptl_crystal_colour colourless
_exptl_crystal_colour_primary colourless
_exptl_crystal_density_diffrn 1.427
_exptl_crystal_description plate
_exptl_crystal_F_000 504
_exptl_crystal_size_max 0.23
_exptl_crystal_size_mid 0.21
_exptl_crystal_size_min 0.05
_refine_diff_density_max 0.190
_refine_diff_density_min -0.265
_refine_diff_density_rms 0.057
_refine_ls_extinction_method none
_refine_ls_goodness_of_fit_ref 1.104
_refine_ls_hydrogen_treatment constr
_refine_ls_matrix_type full
_refine_ls_number_parameters 155
_refine_ls_number_reflns 2202
_refine_ls_number_restraints 0
_refine_ls_restrained_S_all 1.104
_refine_ls_R_factor_all 0.0341
_refine_ls_R_factor_gt 0.0336
_refine_ls_shift/su_max 0.001
_refine_ls_shift/su_mean 0.000
_refine_ls_structure_factor_coef Fsqd
_refine_ls_weighting_details 'w=1/[\s^2^(Fo^2^)+(0.0431P)^2^+0.3639P] where P=(Fo^2^+2Fc^2^)/3'
_refine_ls_weighting_scheme calc
_refine_ls_wR_factor_gt 0.0867
_refine_ls_wR_factor_ref 0.0869
_reflns_Friedel_coverage 0.000
_reflns_number_gt 2154
_reflns_number_total 2202
_reflns_threshold_expression 'I > 2\s(I)'
_cod_data_source_file d3py01250f2.cif
_cod_data_source_block tx5187
_cod_depositor_comments 'Adding full bibliography for 1570470--1570474.cif.'
_cod_database_code 1570473
_shelx_shelxl_version_number 2018/3
_chemical_oxdiff_formula CHO
_shelx_space_group_comment
;
The symmetry employed for this shelxl refinement is uniquely defined
by the following loop, which should always be used as a source of
symmetry information in preference to the above space-group names.
They are only intended as comments.
;
_reflns_odcompleteness_completeness 99.95
_reflns_odcompleteness_iscentric 1
_reflns_odcompleteness_theta 66.97
_olex2_refinement_description
;
1. Fixed Uiso
 At 1.2 times of:
  All C(H) groups, All C(H,H) groups
 At 1.5 times of:
  All O(H) groups
2.a Ternary CH refined with riding coordinates:
 C9(H9), C11(H11)
2.b Secondary CH2 refined with riding coordinates:
 C7(H7A,H7B), C10(H10A,H10B), C12(H12A,H12B)
2.c Aromatic/amide H refined with riding coordinates:
 C2(H2), C3(H3), C4(H4), C5(H5A), C6(H6)
2.d Idealised tetrahedral OH refined as rotating group:
 O5(H5)
;
_olex2_submission_special_instructions 'No special instructions were received'
_oxdiff_exptl_absorpt_empirical_details
;
Empirical correction (ABSPACK) includes:
- Absorption correction using spherical harmonics
- Frame scaling
;
_oxdiff_exptl_absorpt_empirical_full_max 1.510
_oxdiff_exptl_absorpt_empirical_full_min 0.823

loop_
_space_group_symop_operation_xyz
'x, y, z'
'-x, y+1/2, -z+1/2'
'-x, -y, -z'
'x, -y-1/2, z-1/2'

loop_
_atom_site_label
_atom_site_type_symbol
_atom_site_fract_x
_atom_site_fract_y
_atom_site_fract_z
_atom_site_U_iso_or_equiv
_atom_site_adp_type
_atom_site_occupancy
_atom_site_site_symmetry_order
_atom_site_calc_flag
_atom_site_refinement_flags_posn
_atom_site_refinement_flags_adp
_atom_site_refinement_flags_occupancy
_atom_site_disorder_assembly
_atom_site_disorder_group
O1 O 0.29837(7) 0.39523(8) 0.67296(7) 0.02303(19) Uani 1 1 d . . . . .
O2 O 0.49025(7) 0.49149(9) 0.72993(7) 0.0261(2) Uani 1 1 d . . . . .
O3 O 0.25072(7) 0.67732(8) 0.57843(7) 0.02387(19) Uani 1 1 d . . . . .
O4 O 0.43767(7) 0.65976(8) 0.52599(7) 0.02168(19) Uani 1 1 d . . . . .
O5 O 0.34709(8) 0.96494(8) 0.52098(8) 0.0272(2) Uani 1 1 d . . . . .
H5 H 0.389134 0.928844 0.586015 0.041 Uiso 1 1 calc R U . . .
C1 C 0.22258(10) 0.21360(11) 0.78828(10) 0.0199(2) Uani 1 1 d . . . . .
C2 C 0.17139(11) 0.24282(12) 0.88597(11) 0.0253(2) Uani 1 1 d . . . . .
H2 H 0.205735 0.314916 0.943152 0.030 Uiso 1 1 calc R U . . .
C3 C 0.06921(11) 0.16522(14) 0.89907(12) 0.0319(3) Uani 1 1 d . . . . .
H3 H 0.036359 0.184593 0.965564 0.038 Uiso 1 1 calc R U . . .
C4 C 0.01635(11) 0.05944(15) 0.81360(13) 0.0336(3) Uani 1 1 d . . . . .
H4 H -0.053019 0.008813 0.821393 0.040 Uiso 1 1 calc R U . . .
C5 C 0.06725(13) 0.02926(14) 0.71634(12) 0.0352(3) Uani 1 1 d . . . . .
H5A H 0.031959 -0.042021 0.658704 0.042 Uiso 1 1 calc R U . . .
C6 C 0.17061(12) 0.10464(13) 0.70420(11) 0.0282(3) Uani 1 1 d . . . . .
H6 H 0.205293 0.082227 0.639560 0.034 Uiso 1 1 calc R U . . .
C7 C 0.33582(10) 0.29418(12) 0.77837(10) 0.0220(2) Uani 1 1 d . . . . .
H7A H 0.371941 0.346939 0.854877 0.026 Uiso 1 1 calc R U . . .
H7B H 0.397468 0.226939 0.764849 0.026 Uiso 1 1 calc R U . . .
C8 C 0.38681(10) 0.48594(11) 0.66123(9) 0.0187(2) Uani 1 1 d . . . . .
C9 C 0.33768(9) 0.58361(11) 0.54805(10) 0.0194(2) Uani 1 1 d . . . . .
H9 H 0.296964 0.525310 0.474921 0.023 Uiso 1 1 calc R U . . .
C10 C 0.19594(10) 0.76925(12) 0.47369(11) 0.0260(3) Uani 1 1 d . . . . .
H10A H 0.138726 0.836231 0.495951 0.031 Uiso 1 1 calc R U . . .
H10B H 0.149295 0.710761 0.404459 0.031 Uiso 1 1 calc R U . . .
C11 C 0.29583(10) 0.85345(12) 0.43437(10) 0.0225(2) Uani 1 1 d . . . . .
H11 H 0.257130 0.898835 0.353688 0.027 Uiso 1 1 calc R U . . .
C12 C 0.39445(11) 0.74907(12) 0.41678(10) 0.0253(2) Uani 1 1 d . . . . .
H12A H 0.360008 0.688504 0.344585 0.030 Uiso 1 1 calc R U . . .
H12B H 0.463645 0.802871 0.402198 0.030 Uiso 1 1 calc R U . . .

loop_
_atom_site_aniso_label
_atom_site_aniso_U_11
_atom_site_aniso_U_22
_atom_site_aniso_U_33
_atom_site_aniso_U_23
_atom_site_aniso_U_13
_atom_site_aniso_U_12
O1 0.0235(4) 0.0196(4) 0.0240(4) 0.0068(3) 0.0031(3) -0.0031(3)
O2 0.0232(4) 0.0259(4) 0.0264(4) 0.0044(3) 0.0020(3) -0.0030(3)
O3 0.0238(4) 0.0223(4) 0.0274(4) 0.0070(3) 0.0100(3) 0.0037(3)
O4 0.0221(4) 0.0193(4) 0.0246(4) 0.0045(3) 0.0081(3) -0.0005(3)
O5 0.0331(4) 0.0176(4) 0.0277(4) 0.0017(3) 0.0026(3) 0.0001(3)
C1 0.0226(5) 0.0152(5) 0.0213(5) 0.0050(4) 0.0051(4) 0.0034(4)
C2 0.0314(6) 0.0196(5) 0.0264(6) 0.0010(4) 0.0107(5) 0.0049(4)
C3 0.0316(6) 0.0315(6) 0.0384(7) 0.0094(5) 0.0193(5) 0.0095(5)
C4 0.0223(6) 0.0329(6) 0.0444(7) 0.0163(5) 0.0071(5) -0.0014(5)
C5 0.0391(7) 0.0289(6) 0.0326(6) 0.0017(5) 0.0014(5) -0.0109(5)
C6 0.0379(6) 0.0247(6) 0.0232(5) -0.0004(4) 0.0105(5) -0.0045(5)
C7 0.0236(5) 0.0189(5) 0.0225(5) 0.0062(4) 0.0048(4) 0.0021(4)
C8 0.0231(5) 0.0142(5) 0.0198(5) -0.0022(4) 0.0074(4) -0.0005(4)
C9 0.0216(5) 0.0158(5) 0.0206(5) -0.0001(4) 0.0053(4) -0.0025(4)
C10 0.0221(5) 0.0231(5) 0.0306(6) 0.0072(4) 0.0035(4) 0.0017(4)
C11 0.0265(5) 0.0191(5) 0.0205(5) 0.0037(4) 0.0036(4) -0.0005(4)
C12 0.0327(6) 0.0226(5) 0.0233(5) 0.0051(4) 0.0124(5) 0.0013(4)

loop_
_atom_type_symbol
_atom_type_description
_atom_type_scat_dispersion_real
_atom_type_scat_dispersion_imag
_atom_type_scat_source
C C 0.0181 0.0091 'International Tables Vol C Tables 4.2.6.8 and 6.1.1.4'
H H 0.0000 0.0000 'International Tables Vol C Tables 4.2.6.8 and 6.1.1.4'
O O 0.0492 0.0322 'International Tables Vol C Tables 4.2.6.8 and 6.1.1.4'

loop_
_geom_angle_atom_site_label_1
_geom_angle_atom_site_label_2
_geom_angle_atom_site_label_3
_geom_angle
_geom_angle_site_symmetry_1
_geom_angle_site_symmetry_3
_geom_angle_publ_flag
C8 O1 C7 114.95(8) . . ?
C9 O3 C10 109.68(8) . . ?
C9 O4 C12 109.68(8) . . ?
C11 O5 H5 109.5 . . ?
C2 C1 C6 118.94(10) . . ?
C2 C1 C7 119.88(10) . . ?
C6 C1 C7 121.12(10) . . ?
C1 C2 H2 119.7 . . ?
C1 C2 C3 120.55(11) . . ?
C3 C2 H2 119.7 . . ?
C2 C3 H3 119.9 . . ?
C4 C3 C2 120.18(11) . . ?
C4 C3 H3 119.9 . . ?
C3 C4 H4 120.2 . . ?
C3 C4 C5 119.57(11) . . ?
C5 C4 H4 120.2 . . ?
C4 C5 H5A 119.8 . . ?
C4 C5 C6 120.43(12) . . ?
C6 C5 H5A 119.8 . . ?
C1 C6 H6 119.9 . . ?
C5 C6 C1 120.30(11) . . ?
C5 C6 H6 119.9 . . ?
O1 C7 C1 108.20(8) . . ?
O1 C7 H7A 110.1 . . ?
O1 C7 H7B 110.1 . . ?
C1 C7 H7A 110.1 . . ?
C1 C7 H7B 110.1 . . ?
H7A C7 H7B 108.4 . . ?
O1 C8 C9 110.15(8) . . ?
O2 C8 O1 125.21(9) . . ?
O2 C8 C9 124.65(9) . . ?
O3 C9 C8 106.34(8) . . ?
O3 C9 H9 110.1 . . ?
O4 C9 O3 111.67(8) . . ?
O4 C9 C8 108.55(8) . . ?
O4 C9 H9 110.1 . . ?
C8 C9 H9 110.1 . . ?
O3 C10 H10A 109.5 . . ?
O3 C10 H10B 109.5 . . ?
O3 C10 C11 110.65(9) . . ?
H10A C10 H10B 108.1 . . ?
C11 C10 H10A 109.5 . . ?
C11 C10 H10B 109.5 . . ?
O5 C11 C10 111.55(9) . . ?
O5 C11 H11 108.0 . . ?
O5 C11 C12 112.09(9) . . ?
C10 C11 H11 108.0 . . ?
C12 C11 C10 109.15(9) . . ?
C12 C11 H11 108.0 . . ?
O4 C12 C11 110.09(8) . . ?
O4 C12 H12A 109.6 . . ?
O4 C12 H12B 109.6 . . ?
C11 C12 H12A 109.6 . . ?
C11 C12 H12B 109.6 . . ?
H12A C12 H12B 108.2 . . ?

loop_
_geom_bond_atom_site_label_1
_geom_bond_atom_site_label_2
_geom_bond_distance
_geom_bond_site_symmetry_2
_geom_bond_publ_flag
O1 C7 1.4701(12) . ?
O1 C8 1.3300(13) . ?
O2 C8 1.2018(13) . ?
O3 C9 1.4107(13) . ?
O3 C10 1.4393(13) . ?
O4 C9 1.3985(12) . ?
O4 C12 1.4413(13) . ?
O5 H5 0.8200 . ?
O5 C11 1.4219(13) . ?
C1 C2 1.3880(15) . ?
C1 C6 1.3908(16) . ?
C1 C7 1.4988(14) . ?
C2 H2 0.9300 . ?
C2 C3 1.3899(17) . ?
C3 H3 0.9300 . ?
C3 C4 1.381(2) . ?
C4 H4 0.9300 . ?
C4 C5 1.383(2) . ?
C5 H5A 0.9300 . ?
C5 C6 1.3873(17) . ?
C6 H6 0.9300 . ?
C7 H7A 0.9700 . ?
C7 H7B 0.9700 . ?
C8 C9 1.5270(14) . ?
C9 H9 0.9800 . ?
C10 H10A 0.9700 . ?
C10 H10B 0.9700 . ?
C10 C11 1.5206(15) . ?
C11 H11 0.9800 . ?
C11 C12 1.5177(15) . ?
C12 H12A 0.9700 . ?
C12 H12B 0.9700 . ?

loop_
_geom_hbond_atom_site_label_D
_geom_hbond_atom_site_label_H
_geom_hbond_atom_site_label_A
_geom_hbond_distance_DH
_geom_hbond_distance_HA
_geom_hbond_distance_DA
_geom_hbond_angle_DHA
_geom_hbond_site_symmetry_A
_geom_hbond_publ_flag
O5 H5 O2 0.82 2.20 2.8859(11) 140.7 2_656 yes

loop_
_geom_torsion_atom_site_label_1
_geom_torsion_atom_site_label_2
_geom_torsion_atom_site_label_3
_geom_torsion_atom_site_label_4
_geom_torsion
_geom_torsion_site_symmetry_1
_geom_torsion_site_symmetry_2
_geom_torsion_site_symmetry_3
_geom_torsion_site_symmetry_4
_geom_torsion_publ_flag
O1 C8 C9 O3 69.69(10) . . . . ?
O1 C8 C9 O4 -170.03(8) . . . . ?
O2 C8 C9 O3 -109.80(11) . . . . ?
O2 C8 C9 O4 10.48(14) . . . . ?
O3 C10 C11 O5 -72.89(11) . . . . ?
O3 C10 C11 C12 51.53(12) . . . . ?
O5 C11 C12 O4 72.07(11) . . . . ?
C1 C2 C3 C4 -0.98(17) . . . . ?
C2 C1 C6 C5 1.66(17) . . . . ?
C2 C1 C7 O1 -108.35(11) . . . . ?
C2 C3 C4 C5 1.28(18) . . . . ?
C3 C4 C5 C6 -0.11(19) . . . . ?
C4 C5 C6 C1 -1.38(19) . . . . ?
C6 C1 C2 C3 -0.49(16) . . . . ?
C6 C1 C7 O1 74.63(12) . . . . ?
C7 O1 C8 O2 -1.29(15) . . . . ?
C7 O1 C8 C9 179.22(8) . . . . ?
C7 C1 C2 C3 -177.57(10) . . . . ?
C7 C1 C6 C5 178.70(11) . . . . ?
C8 O1 C7 C1 172.84(8) . . . . ?
C9 O3 C10 C11 -56.85(11) . . . . ?
C9 O4 C12 C11 58.51(11) . . . . ?
C10 O3 C9 O4 64.23(10) . . . . ?
C10 O3 C9 C8 -177.53(8) . . . . ?
C10 C11 C12 O4 -52.02(12) . . . . ?
C12 O4 C9 O3 -65.14(10) . . . . ?
C12 O4 C9 C8 177.96(8) . . . . ?
